data_1504523
loop_
_publ_author_name
'Cochran, Brian M.'
'Michael, Forrest E.'

_publ_section_title
;
 Synthesis of 2,6-disubstituted piperazines by a diastereoselective
 palladium-catalyzed hydroamination reaction.
;
_journal_issue 2
_journal_name_full 'Organic letters'
_journal_page_first 329
_journal_page_last 332
_journal_paper_doi 10.1021/ol702891p
_journal_volume 10
_journal_year 2008
_chemical_absolute_configuration ad
_chemical_formula_moiety 'C21 H26 N2 O4 S1'
_chemical_formula_sum 'C21 H26 N2 O4 S'
_chemical_formula_weight 402.51
_chemical_name_common BMC-J-40
_chemical_name_systematic
; 
 BMC-J-40
;
_space_group_IT_number 4
_symmetry_cell_setting monoclinic
_symmetry_Int_Tables_number 4
_symmetry_space_group_name_Hall 'P 2yb'
_symmetry_space_group_name_H-M 'P 1 21 1'
_atom_sites_solution_hydrogens geom
_atom_sites_solution_primary direct
_atom_sites_solution_secondary difmap
_audit_creation_method SHELXL-97
_cell_angle_alpha 90.00
_cell_angle_beta 106.558(2)
_cell_angle_gamma 90.00
_cell_formula_units_Z 2
_cell_length_a 8.4058(2)
_cell_length_b 10.1945(4)
_cell_length_c 12.1967(4)
_cell_measurement_reflns_used 212
_cell_measurement_temperature 130(2)
_cell_volume 1001.83(6)
_computing_cell_refinement 'HKL Scalepack (Otwinowski & Minor 1997)'
_computing_data_collection KappaCCD
_computing_data_reduction 'HKL Scalepack (Otwinowski & Minor 1997)'
_computing_molecular_graphics 'maXus, Zortep'
_computing_publication_material 'SHELXL-97 (Sheldrick, 1997)'
_computing_structure_refinement 'SHELXL-97 (Sheldrick, 1997)'
_computing_structure_solution 'SHELXL-97 (Sheldrick, 1997)'
_diffrn_ambient_temperature 130(2)
_diffrn_measured_fraction_theta_full 0.996
_diffrn_measured_fraction_theta_max 0.995
_diffrn_measurement_device_type 'Nonius KappaCCD'
_diffrn_measurement_method '\f and \w scans'
_diffrn_radiation_monochromator graphite
_diffrn_radiation_source 'fine-focus sealed tube'
_diffrn_radiation_type MoK\a
_diffrn_radiation_wavelength 0.71073
_diffrn_reflns_av_R_equivalents 0.0580
_diffrn_reflns_av_sigmaI/netI 0.0667
_diffrn_reflns_limit_h_max 11
_diffrn_reflns_limit_h_min -11
_diffrn_reflns_limit_k_max 13
_diffrn_reflns_limit_k_min -13
_diffrn_reflns_limit_l_max 16
_diffrn_reflns_limit_l_min -16
_diffrn_reflns_number 22432
_diffrn_reflns_theta_full 25.00
_diffrn_reflns_theta_max 28.30
_diffrn_reflns_theta_min 1.74
_exptl_absorpt_coefficient_mu 0.191
_exptl_absorpt_correction_T_max 0.9914
_exptl_absorpt_correction_T_min 0.9828
_exptl_absorpt_correction_type multi-scan
_exptl_absorpt_process_details HKL2000
_exptl_crystal_colour colorless
_exptl_crystal_density_diffrn 1.334
_exptl_crystal_density_method 'not measured'
_exptl_crystal_description cut-block
_exptl_crystal_F_000 428
_exptl_crystal_size_max 0.08
_exptl_crystal_size_mid 0.08
_exptl_crystal_size_min 0.04
_refine_diff_density_max 0.329
_refine_diff_density_min -0.353
_refine_diff_density_rms 0.053
_refine_ls_abs_structure_details 'Flack H D (1983), Acta Cryst. A39, 876-881'
_refine_ls_abs_structure_Flack -0.07(7)
_refine_ls_extinction_coef 0.025(4)
_refine_ls_extinction_expression Fc^*^=kFc[1+0.001xFc^2^\l^3^/sin(2\q)]^-1/4^
_refine_ls_extinction_method SHELXL
_refine_ls_goodness_of_fit_ref 1.016
_refine_ls_hydrogen_treatment constr
_refine_ls_matrix_type full
_refine_ls_number_parameters 254
_refine_ls_number_reflns 4801
_refine_ls_number_restraints 1
_refine_ls_restrained_S_all 1.016
_refine_ls_R_factor_all 0.0645
_refine_ls_R_factor_gt 0.0441
_refine_ls_shift/su_max 0.000
_refine_ls_shift/su_mean 0.000
_refine_ls_structure_factor_coef Fsqd
_refine_ls_weighting_details 'calc w=1/[\s^2^(Fo^2^)+(0.0750P)^2^+0.0000P] where P=(Fo^2^+2Fc^2^)/3'
_refine_ls_weighting_scheme calc
_refine_ls_wR_factor_gt 0.1099
_refine_ls_wR_factor_ref 0.1181
_reflns_number_gt 3968
_reflns_number_total 4801
_reflns_threshold_expression >2sigma(I)
_cod_data_source_file ol702891p-file003.cif
_cod_data_source_block shelxl
_cod_depositor_comments
;
The following automatic conversions were performed:

'_symmetry_cell_setting' value 'Monoclinic' changed to 'monoclinic'
according to /home/saulius/struct/CIF-dictionaries/cif_core.dic
dictionary named 'cif_core.dic' version 2.4.1 from 2010-06-29.

Automatic conversion script
Id: cif_fix_values 1715 2011-07-08 13:25:40Z adriana 
;
_cod_original_sg_symbol_H-M 'P 21'
_cod_original_formula_sum 'C21 H26 N2 O4 S1'
_cod_database_code 1504523

loop_
_symmetry_equiv_pos_as_xyz
'x, y, z'
'-x, y+1/2, -z'

loop_
_atom_site_label
_atom_site_type_symbol
_atom_site_fract_x
_atom_site_fract_y
_atom_site_fract_z
_atom_site_U_iso_or_equiv
_atom_site_adp_type
_atom_site_occupancy
_atom_site_symmetry_multiplicity
_atom_site_calc_flag
_atom_site_refinement_flags
S1 S 0.46432(6) -0.00652(5) 0.11982(4) 0.02503(14) Uani 1 1 d .
O1 O 0.55568(18) -0.01558(18) 0.03713(13) 0.0305(3) Uani 1 1 d .
O2 O 0.46855(19) -0.11258(16) 0.19732(14) 0.0311(4) Uani 1 1 d .
O3 O 0.50463(18) 0.50671(17) 0.44297(12) 0.0281(3) Uani 1 1 d .
O4 O 0.68456(19) 0.56323(16) 0.34242(13) 0.0263(3) Uani 1 1 d .
N1 N 0.5336(2) 0.12152(19) 0.19754(16) 0.0251(4) Uani 1 1 d .
N2 N 0.5603(2) 0.36814(18) 0.31198(14) 0.0228(4) Uani 1 1 d .
C1 C -0.2512(3) 0.1121(3) -0.1350(2) 0.0319(5) Uani 1 1 d .
H1A H -0.2853 0.1895 -0.1029 0.038 Uiso 1 1 d R
H1B H -0.2611 0.1267 -0.2144 0.038 Uiso 1 1 d R
H1C H -0.3206 0.0397 -0.1277 0.038 Uiso 1 1 d R
C2 C -0.0738(3) 0.0815(2) -0.07238(19) 0.0263(5) Uani 1 1 d .
C3 C -0.0351(3) 0.0010(3) 0.02415(18) 0.0301(5) Uani 1 1 d .
H3 H -0.1201 -0.0344 0.0497 0.036 Uiso 1 1 d R
C4 C 0.0556(3) 0.1324(2) -0.10976(18) 0.0267(5) Uani 1 1 d .
H4 H 0.0313 0.1865 -0.1738 0.032 Uiso 1 1 d R
C5 C 0.1286(3) -0.0269(2) 0.08241(19) 0.0299(5) Uani 1 1 d .
H5 H 0.1532 -0.0796 0.1473 0.036 Uiso 1 1 d R
C6 C 0.2198(3) 0.1045(2) -0.05324(19) 0.0268(5) Uani 1 1 d .
H6 H 0.3050 0.1386 -0.0793 0.032 Uiso 1 1 d R
C7 C 0.2555(3) 0.0246(2) 0.04347(17) 0.0243(5) Uani 1 1 d .
C8 C 0.5120(3) 0.1323(2) 0.31352(18) 0.0259(5) Uani 1 1 d .
H8A H 0.4332 0.0664 0.3221 0.031 Uiso 1 1 d R
H8B H 0.6172 0.1144 0.3698 0.031 Uiso 1 1 d R
C9 C 0.5498(3) 0.2449(2) 0.13876(18) 0.0271(5) Uani 1 1 d .
H9A H 0.6060 0.2283 0.0808 0.032 Uiso 1 1 d R
H9B H 0.4405 0.2798 0.1012 0.032 Uiso 1 1 d R
C10 C 0.4510(3) 0.2660(2) 0.33668(18) 0.0253(5) Uani 1 1 d .
H10 H 0.4625 0.2703 0.4188 0.030 Uiso 1 1 d R
C11 C 0.6475(3) 0.3436(2) 0.22446(18) 0.0244(4) Uani 1 1 d .
H11 H 0.6480 0.4262 0.1835 0.029 Uiso 1 1 d R
C12 C 0.2678(3) 0.2891(3) 0.2745(2) 0.0333(5) Uani 1 1 d .
H12A H 0.2511 0.2825 0.1935 0.040 Uiso 1 1 d R
H12B H 0.2012 0.2246 0.2981 0.040 Uiso 1 1 d R
H12C H 0.2363 0.3751 0.2928 0.040 Uiso 1 1 d R
C13 C 0.8272(3) 0.3024(3) 0.2759(2) 0.0328(5) Uani 1 1 d .
H13A H 0.8308 0.2186 0.3124 0.039 Uiso 1 1 d R
H13B H 0.8812 0.2964 0.2165 0.039 Uiso 1 1 d R
H13C H 0.8830 0.3664 0.3313 0.039 Uiso 1 1 d R
C14 C 0.5762(2) 0.4817(2) 0.37138(16) 0.0238(4) Uani 1 1 d .
C15 C 0.7155(3) 0.6851(2) 0.40451(19) 0.0280(5) Uani 1 1 d .
H15A H 0.6267 0.7469 0.3723 0.034 Uiso 1 1 d R
H15B H 0.7213 0.6706 0.4841 0.034 Uiso 1 1 d R
C16 C 0.8772(3) 0.7382(2) 0.39515(17) 0.0248(4) Uani 1 1 d .
C17 C 0.8906(3) 0.8662(2) 0.36167(19) 0.0299(5) Uani 1 1 d .
H17 H 0.7969 0.9194 0.3429 0.036 Uiso 1 1 d R
C18 C 1.0192(3) 0.6593(2) 0.42163(17) 0.0273(5) Uani 1 1 d .
H18 H 1.0125 0.5730 0.4445 0.033 Uiso 1 1 d R
C19 C 1.0409(3) 0.9168(3) 0.3561(2) 0.0372(6) Uani 1 1 d .
H19 H 1.0479 1.0037 0.3348 0.045 Uiso 1 1 d R
C20 C 1.1697(3) 0.7090(2) 0.41445(19) 0.0295(5) Uani 1 1 d .
H20 H 1.2630 0.6553 0.4312 0.035 Uiso 1 1 d R
C21 C 1.1809(3) 0.8376(3) 0.38223(19) 0.0324(5) Uani 1 1 d .
H21 H 1.2819 0.8712 0.3781 0.039 Uiso 1 1 d R

loop_
_atom_site_aniso_label
_atom_site_aniso_U_11
_atom_site_aniso_U_22
_atom_site_aniso_U_33
_atom_site_aniso_U_23
_atom_site_aniso_U_13
_atom_site_aniso_U_12
S1 0.0244(2) 0.0221(3) 0.0275(3) -0.0006(2) 0.00562(18) -0.0008(2)
O1 0.0271(7) 0.0313(9) 0.0335(8) -0.0093(8) 0.0096(6) -0.0014(7)
O2 0.0310(9) 0.0219(8) 0.0359(9) 0.0051(7) 0.0021(7) -0.0019(6)
O3 0.0264(7) 0.0313(9) 0.0295(7) -0.0020(7) 0.0125(6) 0.0014(7)
O4 0.0288(8) 0.0246(8) 0.0276(8) -0.0046(6) 0.0117(6) -0.0045(6)
N1 0.0310(10) 0.0214(9) 0.0231(9) 0.0008(8) 0.0081(7) -0.0042(8)
N2 0.0234(9) 0.0227(9) 0.0245(9) -0.0004(8) 0.0103(7) -0.0017(7)
C1 0.0287(12) 0.0318(13) 0.0351(13) 0.0024(10) 0.0090(10) 0.0025(10)
C2 0.0263(11) 0.0246(11) 0.0270(11) 0.0006(9) 0.0061(9) 0.0002(9)
C3 0.0273(10) 0.0305(12) 0.0330(11) 0.0039(11) 0.0095(8) -0.0025(10)
C4 0.0325(12) 0.0242(11) 0.0228(10) -0.0011(9) 0.0069(9) -0.0002(9)
C5 0.0298(11) 0.0315(13) 0.0287(10) 0.0053(10) 0.0087(9) -0.0013(10)
C6 0.0304(12) 0.0267(12) 0.0247(11) -0.0005(9) 0.0100(9) -0.0020(9)
C7 0.0257(10) 0.0236(12) 0.0225(10) -0.0011(8) 0.0048(8) -0.0007(8)
C8 0.0322(11) 0.0258(11) 0.0205(10) 0.0021(9) 0.0088(9) -0.0034(9)
C9 0.0337(12) 0.0239(11) 0.0251(11) -0.0006(9) 0.0110(9) -0.0042(9)
C10 0.0266(10) 0.0263(11) 0.0242(11) 0.0035(9) 0.0091(8) -0.0024(9)
C11 0.0278(11) 0.0249(11) 0.0233(10) -0.0017(8) 0.0119(8) -0.0044(8)
C12 0.0269(11) 0.0323(13) 0.0423(13) 0.0023(11) 0.0126(10) -0.0030(9)
C13 0.0269(11) 0.0358(13) 0.0377(13) -0.0088(11) 0.0125(9) -0.0011(10)
C14 0.0217(9) 0.0259(11) 0.0228(9) 0.0029(9) 0.0049(7) 0.0013(9)
C15 0.0315(11) 0.0242(11) 0.0303(12) -0.0060(9) 0.0121(9) -0.0028(9)
C16 0.0280(10) 0.0255(11) 0.0213(10) -0.0018(9) 0.0081(8) -0.0005(9)
C17 0.0301(12) 0.0262(12) 0.0338(12) -0.0031(10) 0.0098(9) 0.0020(9)
C18 0.0315(11) 0.0300(12) 0.0199(10) 0.0005(9) 0.0063(8) 0.0021(9)
C19 0.0427(15) 0.0294(13) 0.0419(13) -0.0016(11) 0.0160(11) -0.0068(10)
C20 0.0251(11) 0.0390(14) 0.0231(11) -0.0025(10) 0.0048(8) 0.0027(9)
C21 0.0299(12) 0.0395(14) 0.0287(11) -0.0038(11) 0.0096(9) -0.0065(10)

loop_
_atom_type_symbol
_atom_type_description
_atom_type_scat_dispersion_real
_atom_type_scat_dispersion_imag
_atom_type_scat_source
C C 0.0033 0.0016 'International Tables Vol C Tables 4.2.6.8 and 6.1.1.4'
H H 0.0000 0.0000 'International Tables Vol C Tables 4.2.6.8 and 6.1.1.4'
N N 0.0061 0.0033 'International Tables Vol C Tables 4.2.6.8 and 6.1.1.4'
O O 0.0106 0.0060 'International Tables Vol C Tables 4.2.6.8 and 6.1.1.4'
S S 0.1246 0.1234 'International Tables Vol C Tables 4.2.6.8 and 6.1.1.4'

loop_
_geom_angle_atom_site_label_1
_geom_angle_atom_site_label_2
_geom_angle_atom_site_label_3
_geom_angle
O2 S1 O1 119.92(10)
O2 S1 N1 106.57(9)
O1 S1 N1 106.74(10)
O2 S1 C7 108.57(10)
O1 S1 C7 106.96(10)
N1 S1 C7 107.52(10)
C14 O4 C15 115.30(16)
C9 N1 C8 117.05(18)
C9 N1 S1 118.08(14)
C8 N1 S1 119.83(15)
C14 N2 C10 117.84(16)
C14 N2 C11 122.58(17)
C10 N2 C11 119.58(17)
C2 C1 H1A 109.4
C2 C1 H1B 109.5
H1A C1 H1B 109.5
C2 C1 H1C 109.6
H1A C1 H1C 109.5
H1B C1 H1C 109.5
C4 C2 C3 118.6(2)
C4 C2 C1 120.7(2)
C3 C2 C1 120.7(2)
C5 C3 C2 120.8(2)
C5 C3 H3 119.6
C2 C3 H3 119.6
C6 C4 C2 121.3(2)
C6 C4 H4 119.3
C2 C4 H4 119.4
C3 C5 C7 119.6(2)
C3 C5 H5 120.1
C7 C5 H5 120.2
C4 C6 C7 119.0(2)
C4 C6 H6 120.5
C7 C6 H6 120.4
C5 C7 C6 120.6(2)
C5 C7 S1 119.79(16)
C6 C7 S1 119.58(17)
N1 C8 C10 112.74(18)
N1 C8 H8A 108.9
C10 C8 H8A 109.0
N1 C8 H8B 109.1
C10 C8 H8B 109.1
H8A C8 H8B 107.8
N1 C9 C11 109.80(17)
N1 C9 H9A 109.7
C11 C9 H9A 109.8
N1 C9 H9B 109.6
C11 C9 H9B 109.7
H9A C9 H9B 108.2
N2 C10 C8 109.52(17)
N2 C10 C12 112.80(18)
C8 C10 C12 113.23(19)
N2 C10 H10 107.0
C8 C10 H10 107.0
C12 C10 H10 107.0
N2 C11 C9 109.16(16)
N2 C11 C13 112.81(17)
C9 C11 C13 112.42(19)
N2 C11 H11 107.3
C9 C11 H11 107.4
C13 C11 H11 107.4
C10 C12 H12A 109.4
C10 C12 H12B 109.7
H12A C12 H12B 109.5
C10 C12 H12C 109.4
H12A C12 H12C 109.5
H12B C12 H12C 109.5
C11 C13 H13A 109.5
C11 C13 H13B 109.6
H13A C13 H13B 109.5
C11 C13 H13C 109.4
H13A C13 H13C 109.5
H13B C13 H13C 109.5
O3 C14 N2 124.7(2)
O3 C14 O4 124.3(2)
N2 C14 O4 110.94(16)
O4 C15 C16 107.67(17)
O4 C15 H15A 110.2
C16 C15 H15A 110.2
O4 C15 H15B 110.2
C16 C15 H15B 110.1
H15A C15 H15B 108.5
C17 C16 C18 118.4(2)
C17 C16 C15 121.1(2)
C18 C16 C15 120.5(2)
C16 C17 C19 121.3(2)
C16 C17 H17 119.3
C19 C17 H17 119.4
C20 C18 C16 120.6(2)
C20 C18 H18 119.8
C16 C18 H18 119.6
C17 C19 C21 119.9(2)
C17 C19 H19 120.0
C21 C19 H19 120.1
C21 C20 C18 120.1(2)
C21 C20 H20 119.9
C18 C20 H20 119.9
C20 C21 C19 119.7(2)
C20 C21 H21 120.2
C19 C21 H21 120.1

loop_
_geom_bond_atom_site_label_1
_geom_bond_atom_site_label_2
_geom_bond_distance
S1 O2 1.4300(17)
S1 O1 1.4342(15)
S1 N1 1.621(2)
S1 C7 1.765(2)
O3 C14 1.220(2)
O4 C14 1.352(3)
O4 C15 1.440(3)
N1 C9 1.473(3)
N1 C8 1.481(3)
N2 C14 1.352(3)
N2 C10 1.476(3)
N2 C11 1.478(2)
C1 C2 1.501(3)
C1 H1A 0.9601
C1 H1B 0.9600
C1 H1C 0.9600
C2 C4 1.395(3)
C2 C3 1.396(3)
C3 C5 1.386(3)
C3 H3 0.9298
C4 C6 1.385(3)
C4 H4 0.9300
C5 C7 1.389(3)
C5 H5 0.9301
C6 C7 1.393(3)
C6 H6 0.9300
C8 C10 1.510(3)
C8 H8A 0.9701
C8 H8B 0.9700
C9 C11 1.513(3)
C9 H9A 0.9700
C9 H9B 0.9700
C10 C12 1.528(3)
C10 H10 0.9800
C11 C13 1.520(3)
C11 H11 0.9799
C12 H12A 0.9600
C12 H12B 0.9600
C12 H12C 0.9600
C13 H13A 0.9600
C13 H13B 0.9600
C13 H13C 0.9600
C15 C16 1.498(3)
C15 H15A 0.9700
C15 H15B 0.9698
C16 C17 1.381(3)
C16 C18 1.398(3)
C17 C19 1.384(3)
C17 H17 0.9300
C18 C20 1.388(3)
C18 H18 0.9300
C19 C21 1.387(4)
C19 H19 0.9300
C20 C21 1.380(3)
C20 H20 0.9301
C21 H21 0.9299

loop_
_geom_torsion_atom_site_label_1
_geom_torsion_atom_site_label_2
_geom_torsion_atom_site_label_3
_geom_torsion_atom_site_label_4
_geom_torsion
O2 S1 N1 C9 177.28(15)
O1 S1 N1 C9 48.02(18)
C7 S1 N1 C9 -66.47(18)
O2 S1 N1 C8 -28.6(2)
O1 S1 N1 C8 -157.82(17)
C7 S1 N1 C8 87.70(19)
C4 C2 C3 C5 0.6(4)
C1 C2 C3 C5 -179.7(2)
C3 C2 C4 C6 0.1(3)
C1 C2 C4 C6 -179.6(2)
C2 C3 C5 C7 -0.8(4)
C2 C4 C6 C7 -0.6(3)
C3 C5 C7 C6 0.3(3)
C3 C5 C7 S1 178.10(18)
C4 C6 C7 C5 0.4(3)
C4 C6 C7 S1 -177.44(18)
O2 S1 C7 C5 15.3(2)
O1 S1 C7 C5 146.07(18)
N1 S1 C7 C5 -99.59(19)
O2 S1 C7 C6 -166.83(17)
O1 S1 C7 C6 -36.1(2)
N1 S1 C7 C6 78.24(19)
C9 N1 C8 C10 20.1(3)
S1 N1 C8 C10 -134.33(17)
C8 N1 C9 C11 36.5(3)
S1 N1 C9 C11 -168.59(14)
C14 N2 C10 C8 -151.10(18)
C11 N2 C10 C8 28.9(2)
C14 N2 C10 C12 81.8(2)
C11 N2 C10 C12 -98.1(2)
N1 C8 C10 N2 -52.9(2)
N1 C8 C10 C12 73.9(2)
C14 N2 C11 C9 -153.76(19)
C10 N2 C11 C9 26.2(2)
C14 N2 C11 C13 80.5(3)
C10 N2 C11 C13 -99.5(2)
N1 C9 C11 N2 -59.5(2)
N1 C9 C11 C13 66.5(2)
C10 N2 C14 O3 -1.1(3)
C11 N2 C14 O3 178.82(19)
C10 N2 C14 O4 177.75(17)
C11 N2 C14 O4 -2.3(3)
C15 O4 C14 O3 1.3(3)
C15 O4 C14 N2 -177.57(17)
C14 O4 C15 C16 159.33(18)
O4 C15 C16 C17 129.6(2)
O4 C15 C16 C18 -51.1(3)
C18 C16 C17 C19 -1.1(3)
C15 C16 C17 C19 178.1(2)
C17 C16 C18 C20 0.1(3)
C15 C16 C18 C20 -179.14(19)
C16 C17 C19 C21 1.3(4)
C16 C18 C20 C21 0.7(3)
C18 C20 C21 C19 -0.6(3)
C17 C19 C21 C20 -0.4(4)

loop_
_cod_related_entry_id
_cod_related_entry_database
_cod_related_entry_code
1 ChemSpider 21196699
